data_7042141
loop_
_publ_author_name
'Savastano, Matteo'
'Bazzicalupi, Carla'
'Garc\'ia, Celeste'
'Gellini, Cristina'
'L\'opez de la Torre, Mar\'ia Dolores'
'Mariani, Palma'
'Pichierri, Fabio'
'Bianchi, Antonio'
'Melguizo, Manuel'

_publ_section_title
;
 Iodide and triiodide anion complexes involving anion-\p interactions with
 a tetrazine-based receptor.
;
_journal_issue 14
_journal_name_full 'Dalton transactions (Cambridge, England : 2003)'
_journal_page_first 4518
_journal_page_last 4529
_journal_paper_doi 10.1039/c7dt00134g
_journal_volume 46
_journal_year 2017
_chemical_formula_sum 'C14 H34 I5 N6 O4'
_chemical_formula_weight 984.97
_space_group_crystal_system monoclinic
_space_group_IT_number 14
_space_group_name_Hall '-P 2ybc'
_space_group_name_H-M_alt 'P 1 21/c 1'
_symmetry_space_group_name_Hall '-P 2ybc'
_symmetry_space_group_name_H-M 'P 1 21/c 1'
_atom_sites_solution_hydrogens geom
_atom_sites_solution_primary direct
_atom_sites_solution_secondary difmap
_audit_creation_method SHELXL-2014/7
_audit_update_record
;
2017-02-14 deposited with the CCDC.
2017-02-20 downloaded from the CCDC.
;
_cell_angle_alpha 90
_cell_angle_beta 106.228(2)
_cell_angle_gamma 90
_cell_formula_units_Z 4
_cell_length_a 14.3403(3)
_cell_length_b 14.3161(2)
_cell_length_c 13.8619(3)
_cell_measurement_reflns_used 5916
_cell_measurement_temperature 100
_cell_measurement_theta_max 26.026
_cell_measurement_theta_min 2.077
_cell_volume 2732.42(9)
_computing_cell_refinement
;
CrysAlis RED, Oxford Diffraction Ltd.,
Version 1.171.32.5 (release 08-05-2007 CrysAlis171 .NET)
(compiled May  8 2007,13:10:02)
;
_computing_data_collection
;
CrysAlis CCD, Oxford Diffraction Ltd.,
Version 1.171.32.5 (release 08-05-2007 CrysAlis171 .NET)
(compiled May  8 2007,13:10:02)
;
_computing_data_reduction
;
CrysAlis RED, Oxford Diffraction Ltd.,
Version 1.171.32.5 (release 08-05-2007 CrysAlis171 .NET)
(compiled May  8 2007,13:10:02)
;
_computing_molecular_graphics 'Mercury CSD 3.8'
_computing_publication_material 'PARST93 (Nardelli, 1993)'
_computing_structure_refinement 'SHELXL-2014/7 (Sheldrick, 2014)'
_computing_structure_solution 'SHELXS-86 (Sheldrick, 1990)'
_diffrn_ambient_temperature 100
_diffrn_detector_area_resol_mean 16.4547
_diffrn_measured_fraction_theta_full 0.998
_diffrn_measured_fraction_theta_max 0.973
_diffrn_measurement_device_type 'Xcalibur, Sapphire3'
_diffrn_measurement_method '\w scan'
_diffrn_radiation_type MoK\a
_diffrn_radiation_wavelength 0.71073
_diffrn_reflns_av_R_equivalents 0.1171
_diffrn_reflns_av_unetI/netI 0.0802
_diffrn_reflns_Laue_measured_fraction_full 0.998
_diffrn_reflns_Laue_measured_fraction_max 0.973
_diffrn_reflns_limit_h_max 17
_diffrn_reflns_limit_h_min -17
_diffrn_reflns_limit_k_max 17
_diffrn_reflns_limit_k_min -13
_diffrn_reflns_limit_l_max 15
_diffrn_reflns_limit_l_min -16
_diffrn_reflns_number 17772
_diffrn_reflns_point_group_measured_fraction_full 0.998
_diffrn_reflns_point_group_measured_fraction_max 0.973
_diffrn_reflns_theta_full 25.242
_diffrn_reflns_theta_max 26.058
_diffrn_reflns_theta_min 2.052
_diffrn_source 'Enhance (Mo) X-ray Source'
_exptl_absorpt_coefficient_mu 5.721
_exptl_absorpt_correction_T_max 1.00000
_exptl_absorpt_correction_T_min 0.01579
_exptl_absorpt_correction_type multi-scan
_exptl_absorpt_process_details
;
CrysAlisPro, Agilent Technologies,
Version 1.171.36.28 (release 01-02-2013 CrysAlis171 .NET)
(compiled Feb  1 2013,16:14:44)
Empirical absorption correction using spherical harmonics,
 implemented in SCALE3 ABSPACK scaling algorithm.
;
_exptl_crystal_colour brown
_exptl_crystal_density_diffrn 2.394
_exptl_crystal_description prismatic
_exptl_crystal_F_000 1828
_exptl_crystal_size_max 0.3
_exptl_crystal_size_mid 0.2
_exptl_crystal_size_min 0.2
_refine_diff_density_max 2.895
_refine_diff_density_min -3.840
_refine_diff_density_rms 0.437
_refine_ls_extinction_method none
_refine_ls_goodness_of_fit_ref 1.013
_refine_ls_hydrogen_treatment constr
_refine_ls_matrix_type full
_refine_ls_number_parameters 268
_refine_ls_number_reflns 5256
_refine_ls_number_restraints 18
_refine_ls_restrained_S_all 1.012
_refine_ls_R_factor_all 0.0928
_refine_ls_R_factor_gt 0.0661
_refine_ls_shift/su_max 0.000
_refine_ls_shift/su_mean 0.000
_refine_ls_structure_factor_coef Fsqd
_refine_ls_weighting_details 'w=1/[\s^2^(Fo^2^)+(0.1241P)^2^] where P=(Fo^2^+2Fc^2^)/3'
_refine_ls_weighting_scheme calc
_refine_ls_wR_factor_gt 0.1709
_refine_ls_wR_factor_ref 0.2057
_reflns_Friedel_coverage 0.000
_reflns_number_gt 3668
_reflns_number_total 5256
_reflns_threshold_expression 'I > 2\s(I)'
_cod_data_source_file c7dt00134g2.cif
_cod_data_source_block 2H2L2_3I3_I_4H2O
_cod_depositor_comments 'Adding full bibliography for 7042139--7042141.cif.'
_cod_database_code 7042141
_shelx_shelxl_version_number 2014/7
_shelx_space_group_comment
;
The symmetry employed for this shelxl refinement is uniquely defined
by the following loop, which should always be used as a source of
symmetry information in preference to the above space-group names.
They are only intended as comments.
;

loop_
_space_group_symop_operation_xyz
'x, y, z'
'-x, y+1/2, -z+1/2'
'-x, -y, -z'
'x, -y-1/2, z-1/2'

loop_
_atom_site_label
_atom_site_type_symbol
_atom_site_fract_x
_atom_site_fract_y
_atom_site_fract_z
_atom_site_U_iso_or_equiv
_atom_site_adp_type
_atom_site_occupancy
_atom_site_site_symmetry_order
_atom_site_calc_flag
_atom_site_refinement_flags_posn
_atom_site_refinement_flags_adp
_atom_site_refinement_flags_occupancy
I10 I -0.5000 0.5000 0.5000 0.0439(4) Uani 1 2 d S . P
I1 I 0.21011(6) 0.02452(5) 0.03673(6) 0.0297(3) Uani 1 1 d . . .
I2 I -0.01035(6) 0.01638(5) 0.28655(6) 0.0261(2) Uani 1 1 d . . .
I3 I 0.29913(6) -0.01947(6) 0.51028(7) 0.0307(3) Uani 1 1 d . . .
I4 I 0.0000 0.0000 0.5000 0.0190(3) Uani 1 2 d S . P
I5 I 0.0000 0.0000 0.0000 0.0269(3) Uani 1 2 d S . P
I6 I 0.5000 0.0000 0.5000 0.0295(3) Uani 1 2 d S . P
O2 O 0.4003(5) 0.7543(5) 0.1841(7) 0.0242(19) Uani 1 1 d . . .
C8 C -0.0583(7) 0.7610(7) 0.5222(9) 0.015(2) Uani 1 1 d . . .
N5 N 0.1034(6) 0.7380(6) 0.5580(8) 0.017(2) Uani 1 1 d . . .
N4 N 0.0266(6) 0.7502(6) 0.5920(7) 0.0149(18) Uani 1 1 d . U .
C6 C 0.1772(8) 0.7174(9) 0.4208(11) 0.032(3) Uani 1 1 d . . .
H6A H 0.1771 0.6523 0.4014 0.038 Uiso 1 1 calc R U .
H6B H 0.2355 0.7285 0.4753 0.038 Uiso 1 1 calc R U .
N2 N -0.0719(6) 0.7593(6) 0.4224(8) 0.017(2) Uani 1 1 d . . .
C7 C 0.0904(7) 0.7365(7) 0.4564(8) 0.0110(19) Uani 1 1 d . U .
N6 N 0.2765(5) 0.7720(6) 0.3128(7) 0.0169(19) Uani 1 1 d . . .
H6 H 0.3257 0.7789 0.3776 0.020 Uiso 1 1 calc R U .
C5 C 0.1788(7) 0.7787(8) 0.3320(9) 0.020(2) Uani 1 1 d . . .
H5A H 0.1287 0.7586 0.2729 0.025 Uiso 1 1 calc R U .
H5B H 0.1658 0.8430 0.3461 0.025 Uiso 1 1 calc R U .
C10 C -0.1460(7) 0.7244(8) 0.6511(9) 0.017(2) Uani 1 1 d . . .
H10A H -0.1293 0.6597 0.6436 0.021 Uiso 1 1 calc R U .
H10B H -0.0972 0.7506 0.7077 0.021 Uiso 1 1 calc R U .
N3 N 0.0045(6) 0.7466(6) 0.3895(7) 0.017(2) Uani 1 1 d . . .
O1 O -0.3678(5) 0.7446(5) 0.7988(7) 0.0205(17) Uani 1 1 d . . .
C3 C 0.2933(7) 0.6789(8) 0.2693(9) 0.021(2) Uani 1 1 d . . .
H3A H 0.2426 0.6678 0.2074 0.025 Uiso 1 1 calc R U .
H3B H 0.2903 0.6295 0.3162 0.025 Uiso 1 1 calc R U .
C1 C 0.2916(7) 0.8493(8) 0.2461(9) 0.021(2) Uani 1 1 d . . .
H1A H 0.2867 0.9091 0.2774 0.025 Uiso 1 1 calc R U .
H1B H 0.2414 0.8468 0.1826 0.025 Uiso 1 1 calc R U .
C12 C -0.3602(7) 0.6582(8) 0.7511(10) 0.023(3) Uani 1 1 d . . .
H12A H -0.4101 0.6549 0.6874 0.027 Uiso 1 1 calc R U .
H12B H -0.3706 0.6072 0.7929 0.027 Uiso 1 1 calc R U .
N1 N -0.2447(6) 0.7295(6) 0.6706(7) 0.0121(17) Uani 1 1 d . U .
H1 H -0.2940 0.7255 0.6055 0.015 Uiso 1 1 calc R U .
C14 C -0.2581(7) 0.8202(7) 0.7172(9) 0.019(2) Uani 1 1 d . . .
H14A H -0.2535 0.8712 0.6726 0.023 Uiso 1 1 calc R U .
H14B H -0.2078 0.8283 0.7799 0.023 Uiso 1 1 calc R U .
C4 C 0.3916(7) 0.6770(8) 0.2482(10) 0.025(3) Uani 1 1 d . . .
H4A H 0.4427 0.6808 0.3110 0.030 Uiso 1 1 calc R U .
H4B H 0.3992 0.6186 0.2157 0.030 Uiso 1 1 calc R U .
C9 C -0.1477(7) 0.7785(7) 0.5558(8) 0.013(2) Uani 1 1 d . . .
H9A H -0.2046 0.7604 0.5025 0.016 Uiso 1 1 calc R U .
H9B H -0.1527 0.8448 0.5680 0.016 Uiso 1 1 calc R U .
C13 C -0.3584(7) 0.8208(8) 0.7366(10) 0.023(2) Uani 1 1 d . . .
H13A H -0.3671 0.8790 0.7689 0.027 Uiso 1 1 calc R U .
H13B H -0.4086 0.8169 0.6732 0.027 Uiso 1 1 calc R U .
C11 C -0.2595(7) 0.6480(8) 0.7329(9) 0.019(2) Uani 1 1 d . . .
H11A H -0.2093 0.6472 0.7965 0.022 Uiso 1 1 calc R U .
H11B H -0.2561 0.5899 0.6980 0.022 Uiso 1 1 calc R U .
C2 C 0.3894(7) 0.8410(8) 0.2277(9) 0.020(2) Uani 1 1 d . . .
H2A H 0.3974 0.8909 0.1834 0.024 Uiso 1 1 calc R U .
H2B H 0.4395 0.8477 0.2908 0.024 Uiso 1 1 calc R U .
OW1 O 0.4208(5) 0.7536(6) -0.0081(7) 0.030(2) Uani 1 1 d . . .
OW2 O -0.3874(6) 0.7329(12) 0.4906(8) 0.076(5) Uani 1 1 d . . .

loop_
_atom_site_aniso_label
_atom_site_aniso_U_11
_atom_site_aniso_U_22
_atom_site_aniso_U_33
_atom_site_aniso_U_23
_atom_site_aniso_U_13
_atom_site_aniso_U_12
I10 0.0597(8) 0.0171(6) 0.0507(9) -0.0051(5) 0.0087(7) -0.0168(5)
I1 0.0423(5) 0.0109(4) 0.0270(5) 0.0014(3) -0.0052(4) 0.0024(3)
I2 0.0327(4) 0.0167(4) 0.0253(5) -0.0011(3) 0.0020(3) -0.0073(3)
I3 0.0336(4) 0.0202(4) 0.0294(5) 0.0001(3) -0.0058(4) 0.0026(3)
I4 0.0201(5) 0.0075(5) 0.0262(6) 0.0004(4) 0.0008(4) -0.0054(3)
I5 0.0465(6) 0.0066(5) 0.0214(6) -0.0001(4) -0.0007(5) 0.0047(4)
I6 0.0398(6) 0.0094(5) 0.0274(7) 0.0000(4) -0.0102(5) 0.0014(4)
O2 0.016(3) 0.024(4) 0.027(5) -0.003(3) -0.005(3) 0.003(3)
C8 0.008(4) 0.004(5) 0.031(7) -0.004(4) 0.003(4) 0.000(3)
N5 0.006(3) 0.011(4) 0.033(6) -0.003(4) 0.002(4) -0.002(3)
N4 0.012(2) 0.014(2) 0.017(2) 0.0001(18) 0.0028(17) 0.0013(17)
C6 0.017(5) 0.023(6) 0.059(9) 0.010(6) 0.016(6) 0.013(4)
N2 0.008(4) 0.007(4) 0.029(6) -0.004(4) -0.007(4) 0.002(3)
C7 0.009(2) 0.010(2) 0.014(3) 0.0007(18) 0.0032(18) -0.0002(17)
N6 0.006(3) 0.016(4) 0.025(5) 0.002(4) -0.003(4) 0.003(3)
C5 0.013(4) 0.027(6) 0.024(6) 0.000(5) 0.009(4) 0.002(4)
C10 0.007(4) 0.020(5) 0.021(6) 0.006(5) -0.004(4) -0.001(4)
N3 0.006(4) 0.015(5) 0.025(5) 0.002(4) -0.002(4) 0.004(3)
O1 0.013(3) 0.020(4) 0.027(5) 0.001(3) 0.004(3) 0.000(3)
C3 0.010(4) 0.024(6) 0.026(6) -0.007(5) -0.003(4) -0.002(4)
C1 0.016(5) 0.019(6) 0.026(6) 0.001(5) 0.003(4) -0.004(4)
C12 0.010(4) 0.021(6) 0.034(7) 0.001(5) 0.000(5) -0.003(4)
N1 0.011(2) 0.012(2) 0.012(2) 0.0000(18) 0.0011(17) -0.0008(17)
C14 0.008(4) 0.019(6) 0.026(6) 0.003(5) -0.003(4) 0.003(4)
C4 0.015(5) 0.025(6) 0.032(7) -0.009(5) 0.001(5) 0.011(4)
C9 0.009(4) 0.015(5) 0.014(5) 0.001(4) 0.002(4) 0.002(4)
C13 0.014(5) 0.023(6) 0.030(7) 0.000(5) 0.005(5) 0.003(4)
C11 0.009(4) 0.021(6) 0.024(6) -0.001(5) 0.001(4) -0.004(4)
C2 0.014(4) 0.022(6) 0.025(6) -0.002(5) 0.006(4) -0.008(4)
OW1 0.009(3) 0.048(6) 0.027(5) -0.002(4) -0.007(3) -0.004(3)
OW2 0.011(4) 0.189(15) 0.026(6) 0.022(7) 0.002(4) 0.027(6)

loop_
_atom_type_symbol
_atom_type_description
_atom_type_scat_dispersion_real
_atom_type_scat_dispersion_imag
_atom_type_scat_source
C C 0.0033 0.0016 'International Tables Vol C Tables 4.2.6.8 and 6.1.1.4'
H H 0.0000 0.0000 'International Tables Vol C Tables 4.2.6.8 and 6.1.1.4'
N N 0.0061 0.0033 'International Tables Vol C Tables 4.2.6.8 and 6.1.1.4'
O O 0.0106 0.0060 'International Tables Vol C Tables 4.2.6.8 and 6.1.1.4'
I I -0.4742 1.8119 'International Tables Vol C Tables 4.2.6.8 and 6.1.1.4'

loop_
_geom_angle_atom_site_label_1
_geom_angle_atom_site_label_2
_geom_angle_atom_site_label_3
_geom_angle
_geom_angle_site_symmetry_1
I2 I4 I2 180.0 3_556
I1 I5 I1 180.0 3
I3 I6 I3 180.0 3_656
C2 O2 C4 111.8(9) .
N2 C8 N4 125.8(10) .
N2 C8 C9 115.6(8) .
N4 C8 C9 118.6(10) .
N4 N5 C7 118.7(8) .
N5 N4 C8 116.0(10) .
C7 C6 C5 111.4(9) .
N3 N2 C8 117.8(8) .
N3 C7 N5 123.5(9) .
N3 C7 C6 119.2(10) .
N5 C7 C6 117.2(9) .
C1 N6 C5 111.5(8) .
C1 N6 C3 109.8(9) .
C5 N6 C3 112.9(8) .
N6 C5 C6 109.4(9) .
N1 C10 C9 109.9(8) .
N2 N3 C7 118.3(10) .
C12 O1 C13 110.8(9) .
N6 C3 C4 110.7(9) .
N6 C1 C2 110.5(9) .
O1 C12 C11 110.8(8) .
C14 N1 C11 111.8(8) .
C14 N1 C10 111.2(8) .
C11 N1 C10 110.7(8) .
N1 C14 C13 108.8(8) .
O2 C4 C3 110.4(9) .
C8 C9 C10 112.1(8) .
O1 C13 C14 110.7(9) .
N1 C11 C12 108.0(8) .
O2 C2 C1 111.5(9) .

loop_
_geom_bond_atom_site_label_1
_geom_bond_atom_site_label_2
_geom_bond_distance
_geom_bond_site_symmetry_2
I1 I5 2.9331(9) .
I2 I4 2.9302(9) .
I3 I6 2.9369(9) .
I4 I2 2.9302(9) 3_556
I5 I1 2.9331(9) 3
I6 I3 2.9368(9) 3_656
O2 C2 1.407(14) .
O2 C4 1.446(15) .
C8 N2 1.342(16) .
C8 N4 1.336(13) .
C8 C9 1.502(13) .
N5 N4 1.324(13) .
N5 C7 1.368(15) .
C6 C7 1.488(14) .
C6 C5 1.517(17) .
N2 N3 1.311(13) .
C7 N3 1.326(13) .
N6 C1 1.496(14) .
N6 C5 1.500(12) .
N6 C3 1.510(14) .
C10 N1 1.514(12) .
C10 C9 1.526(15) .
O1 C12 1.420(14) .
O1 C13 1.420(14) .
C3 C4 1.518(15) .
C1 C2 1.498(15) .
C12 C11 1.541(14) .
N1 C14 1.486(14) .
N1 C11 1.502(14) .
C14 C13 1.536(14) .
